data_7206983
loop_
_publ_author_name
'Thu\'ery, Pierre'
'Masci, Bernardo'

_publ_section_title
;
 Uranyl--organic one- and two-dimensional assemblies with
 2,2&#x2032;-bipyridine-3,3&#x2032;-dicarboxylic,
 biphenyl-3,3&#x2032;,4,4&#x2032;-tetracarboxylic and
 bicyclo[2.2.2]oct-7-ene-2,3,5,6-tetracarboxylic acids
;
_journal_issue 1
_journal_name_full CrystEngComm
_journal_page_first 131
_journal_paper_doi 10.1039/c1ce05772c
_journal_volume 14
_journal_year 2012
_chemical_formula_sum 'C12 H14 N2 O10 U'
_chemical_formula_weight 584.28
_space_group_IT_number 2
_symmetry_cell_setting triclinic
_symmetry_space_group_name_Hall '-P 1'
_symmetry_space_group_name_H-M 'P -1'
_atom_sites_solution_hydrogens geom
_atom_sites_solution_primary direct
_atom_sites_solution_secondary difmap
_audit_creation_method SHELXL-97
_cell_angle_alpha 84.376(7)
_cell_angle_beta 65.630(6)
_cell_angle_gamma 86.336(8)
_cell_formula_units_Z 2
_cell_length_a 9.2235(10)
_cell_length_b 9.8300(10)
_cell_length_c 10.5498(13)
_cell_measurement_reflns_used 22943
_cell_measurement_temperature 150(2)
_cell_measurement_theta_max 25.68
_cell_measurement_theta_min 2.13
_cell_volume 866.81(17)
_computing_cell_refinement 'HKL2000 (Otwinowski & Minor, 1997)'
_computing_data_collection 'COLLECT (Nonius, 1998)'
_computing_data_reduction 'HKL2000 (Otwinowski & Minor, 1997)'
_computing_molecular_graphics 'SHELXTL (Sheldrick, 2008)'
_computing_publication_material 'SHELXTL (Sheldrick, 2008); PLATON (Spek, 2003)'
_computing_structure_refinement 'SHELXL-97 (Sheldrick, 2008)'
_computing_structure_solution 'SHELXS-97 (Sheldrick, 2008)'
_diffrn_ambient_temperature 150(2)
_diffrn_measured_fraction_theta_full 0.978
_diffrn_measured_fraction_theta_max 0.978
_diffrn_measurement_device_type 'Nonius Kappa-CCD area-detector diffractometer'
_diffrn_measurement_method 'two \f and four \w scans with 2\% steps (360 frames)'
_diffrn_radiation_monochromator graphite
_diffrn_radiation_source 'fine-focus sealed tube'
_diffrn_radiation_type MoK\a
_diffrn_radiation_wavelength 0.71073
_diffrn_reflns_av_R_equivalents 0.0642
_diffrn_reflns_av_sigmaI/netI 0.0692
_diffrn_reflns_limit_h_max 11
_diffrn_reflns_limit_h_min -11
_diffrn_reflns_limit_k_max 11
_diffrn_reflns_limit_k_min -11
_diffrn_reflns_limit_l_max 12
_diffrn_reflns_limit_l_min -12
_diffrn_reflns_number 22943
_diffrn_reflns_theta_full 25.68
_diffrn_reflns_theta_max 25.68
_diffrn_reflns_theta_min 2.13
_diffrn_standards_decay_% 0
_diffrn_standards_interval_time 0
_diffrn_standards_number 0
_exptl_absorpt_coefficient_mu 9.416
_exptl_absorpt_correction_T_max 0.429
_exptl_absorpt_correction_T_min 0.206
_exptl_absorpt_correction_type multi-scan
_exptl_absorpt_process_details 'SCALEPACK (Otwinowski & Minor, 1997)'
_exptl_crystal_colour 'translucent light yellow'
_exptl_crystal_density_diffrn 2.239
_exptl_crystal_density_method 'not measured'
_exptl_crystal_description parallelepiped
_exptl_crystal_F_000 544
_exptl_crystal_size_max 0.16
_exptl_crystal_size_mid 0.13
_exptl_crystal_size_min 0.09
_refine_diff_density_max 1.080
_refine_diff_density_min -1.637
_refine_diff_density_rms 0.209
_refine_ls_extinction_coef 0.0072(5)
_refine_ls_extinction_expression Fc^*^=kFc[1+0.001xFc^2^\l^3^/sin(2\q)]^-1/4^
_refine_ls_extinction_method SHELXL
_refine_ls_goodness_of_fit_ref 1.026
_refine_ls_hydrogen_treatment constr
_refine_ls_matrix_type full
_refine_ls_number_parameters 227
_refine_ls_number_reflns 3212
_refine_ls_number_restraints 0
_refine_ls_restrained_S_all 1.026
_refine_ls_R_factor_all 0.0335
_refine_ls_R_factor_gt 0.0282
_refine_ls_shift/su_max 0.001
_refine_ls_shift/su_mean 0.000
_refine_ls_structure_factor_coef Fsqd
_refine_ls_weighting_details 'calc w=1/[\s^2^(Fo^2^)+(0.0314P)^2^] where P=(Fo^2^+2Fc^2^)/3'
_refine_ls_weighting_scheme calc
_refine_ls_wR_factor_gt 0.0678
_refine_ls_wR_factor_ref 0.0693
_reflns_number_gt 3001
_reflns_number_total 3212
_reflns_threshold_expression >2sigma(I)
_cod_data_source_file c1ce05772c.txt
_cod_data_source_block 1
_cod_database_code 7206983

loop_
_symmetry_equiv_pos_as_xyz
'x, y, z'
'-x, -y, -z'

loop_
_atom_site_label
_atom_site_type_symbol
_atom_site_fract_x
_atom_site_fract_y
_atom_site_fract_z
_atom_site_U_iso_or_equiv
_atom_site_adp_type
_atom_site_occupancy
_atom_site_symmetry_multiplicity
_atom_site_calc_flag
_atom_site_refinement_flags
U U 0.578463(17) 0.953032(17) 0.720525(15) 0.02123(11) Uani 1 1 d .
O1 O 0.7149(4) 1.0779(4) 0.7055(4) 0.0265(8) Uani 1 1 d .
O2 O 0.4352(4) 0.8375(4) 0.7348(4) 0.0262(8) Uani 1 1 d .
O3 O 0.7185(4) 0.9196(4) 0.4794(3) 0.0273(8) Uani 1 1 d .
O4 O 0.5501(4) 0.8889(4) 0.3827(3) 0.0222(7) Uani 1 1 d .
O5 O 0.5992(4) 0.9380(4) 0.0826(3) 0.0228(7) Uani 1 1 d .
O6 O 0.5750(4) 0.8177(4) -0.0757(3) 0.0276(8) Uani 1 1 d .
O7 O 0.7984(4) 0.7883(4) 0.6767(4) 0.0319(9) Uani 1 1 d .
H7A H 0.8059 0.7446 0.7495 0.038 Uiso 1 1 d R
H7B H 0.8703 0.7686 0.6019 0.038 Uiso 1 1 d R
O8 O 0.8609(4) 0.5977(4) -0.1559(4) 0.0351(9) Uani 1 1 d .
H8A H 0.8933 0.6363 -0.0998 0.042 Uiso 1 1 d R
H8B H 0.9392 0.5632 -0.2092 0.042 Uiso 1 1 d R
O9 O 1.0564(4) 0.7046(4) 0.4511(4) 0.0319(9) Uani 1 1 d .
H9A H 1.1354 0.7621 0.3964 0.038 Uiso 1 1 d R
H9B H 1.0898 0.6569 0.4906 0.038 Uiso 1 1 d R
O10 O 0.8931(4) 0.5139(4) 0.3842(4) 0.0341(9) Uani 1 1 d .
H10A H 0.7957 0.5159 0.3846 0.041 Uiso 1 1 d R
H10B H 0.8933 0.5924 0.4077 0.041 Uiso 1 1 d R
N1 N 0.9288(5) 0.7257(5) 0.0460(4) 0.0269(10) Uani 1 1 d .
N2 N 0.6451(5) 0.5703(4) 0.2986(4) 0.0258(9) Uani 1 1 d .
C1 C 1.0681(6) 0.7834(6) 0.0104(5) 0.0334(13) Uani 1 1 d .
H1 H 1.1508 0.7634 -0.0738 0.040 Uiso 1 1 calc R
C2 C 1.0969(6) 0.8703(6) 0.0903(5) 0.0298(12) Uani 1 1 d .
H2 H 1.1971 0.9066 0.0620 0.036 Uiso 1 1 calc R
C3 C 0.9738(5) 0.9030(6) 0.2141(5) 0.0269(11) Uani 1 1 d .
H3 H 0.9901 0.9616 0.2708 0.032 Uiso 1 1 calc R
C4 C 0.8264(5) 0.8476(5) 0.2525(5) 0.0248(11) Uani 1 1 d .
C5 C 0.8077(5) 0.7574(5) 0.1667(4) 0.0193(10) Uani 1 1 d .
C6 C 0.6642(5) 0.6757(5) 0.2033(5) 0.0206(10) Uani 1 1 d .
C7 C 0.5655(5) 0.6994(5) 0.1318(5) 0.0223(11) Uani 1 1 d .
C8 C 0.4496(6) 0.6074(6) 0.1555(5) 0.0272(11) Uani 1 1 d .
H8 H 0.3855 0.6187 0.1063 0.033 Uiso 1 1 calc R
C9 C 0.4290(6) 0.4975(6) 0.2533(5) 0.0313(12) Uani 1 1 d .
H9 H 0.3508 0.4340 0.2718 0.038 Uiso 1 1 calc R
C10 C 0.5283(6) 0.4849(6) 0.3228(5) 0.0296(12) Uani 1 1 d .
H10 H 0.5127 0.4126 0.3904 0.035 Uiso 1 1 calc R
C11 C 0.6886(6) 0.8884(5) 0.3808(5) 0.0221(10) Uani 1 1 d .
C12 C 0.5824(5) 0.8274(5) 0.0384(5) 0.0208(10) Uani 1 1 d .

loop_
_atom_site_aniso_label
_atom_site_aniso_U_11
_atom_site_aniso_U_22
_atom_site_aniso_U_33
_atom_site_aniso_U_23
_atom_site_aniso_U_13
_atom_site_aniso_U_12
U 0.02139(14) 0.02390(15) 0.01928(15) -0.00214(8) -0.00916(10) -0.00015(10)
O1 0.0206(16) 0.032(2) 0.0265(19) 0.0004(16) -0.0093(15) -0.0040(17)
O2 0.0225(17) 0.028(2) 0.027(2) -0.0010(16) -0.0091(16) -0.0015(17)
O3 0.0269(17) 0.035(2) 0.0228(19) -0.0081(15) -0.0123(15) 0.0038(17)
O4 0.0209(16) 0.026(2) 0.0204(17) -0.0015(14) -0.0098(14) 0.0009(15)
O5 0.0237(17) 0.0216(19) 0.0219(18) -0.0029(14) -0.0085(14) 0.0032(15)
O6 0.0331(19) 0.028(2) 0.0210(18) 0.0007(15) -0.0126(15) 0.0076(17)
O7 0.0279(18) 0.039(2) 0.0225(19) -0.0023(16) -0.0054(15) 0.0097(18)
O8 0.036(2) 0.041(2) 0.033(2) -0.0101(17) -0.0182(17) 0.0080(19)
O9 0.0291(18) 0.034(2) 0.030(2) 0.0063(16) -0.0107(16) 0.0006(17)
O10 0.0340(19) 0.036(2) 0.038(2) -0.0058(17) -0.0201(17) 0.0063(18)
N1 0.024(2) 0.034(3) 0.022(2) -0.0053(18) -0.0077(18) 0.004(2)
N2 0.026(2) 0.027(2) 0.025(2) -0.0063(18) -0.0099(18) 0.0029(19)
C1 0.023(2) 0.048(4) 0.025(3) 0.000(2) -0.006(2) -0.002(3)
C2 0.025(2) 0.036(3) 0.026(3) 0.002(2) -0.009(2) -0.007(2)
C3 0.026(2) 0.037(3) 0.021(3) -0.001(2) -0.013(2) -0.001(2)
C4 0.023(2) 0.025(3) 0.021(3) 0.001(2) -0.005(2) 0.002(2)
C5 0.020(2) 0.023(3) 0.015(2) 0.0007(18) -0.0087(19) 0.002(2)
C6 0.025(2) 0.018(3) 0.019(2) -0.0033(19) -0.009(2) 0.001(2)
C7 0.021(2) 0.026(3) 0.018(2) -0.002(2) -0.0067(19) 0.001(2)
C8 0.024(2) 0.034(3) 0.027(3) -0.004(2) -0.015(2) 0.003(2)
C9 0.030(3) 0.029(3) 0.035(3) -0.002(2) -0.012(2) -0.009(2)
C10 0.033(3) 0.026(3) 0.027(3) 0.002(2) -0.010(2) 0.000(2)
C11 0.026(2) 0.019(3) 0.021(2) -0.0014(19) -0.009(2) 0.000(2)
C12 0.015(2) 0.026(3) 0.020(2) -0.0042(19) -0.0059(18) 0.005(2)

loop_
_atom_type_symbol
_atom_type_description
_atom_type_scat_dispersion_real
_atom_type_scat_dispersion_imag
_atom_type_scat_source
C C 0.0033 0.0016 'International Tables Vol C Tables 4.2.6.8 and 6.1.1.4'
H H 0.0000 0.0000 'International Tables Vol C Tables 4.2.6.8 and 6.1.1.4'
N N 0.0061 0.0033 'International Tables Vol C Tables 4.2.6.8 and 6.1.1.4'
O O 0.0106 0.0060 'International Tables Vol C Tables 4.2.6.8 and 6.1.1.4'
U U -9.6767 9.6646 'International Tables Vol C Tables 4.2.6.8 and 6.1.1.4'

loop_
_geom_angle_atom_site_label_1
_geom_angle_atom_site_label_2
_geom_angle_atom_site_label_3
_geom_angle
_geom_angle_site_symmetry_1
_geom_angle_site_symmetry_3
O2 U O1 176.45(13) . .
O2 U O4 86.39(14) . 2_676
O1 U O4 90.31(14) . 2_676
O2 U O5 92.23(16) . 2_676
O1 U O5 85.87(15) . 2_676
O4 U O5 79.32(11) 2_676 2_676
O2 U O3 90.50(15) . .
O1 U O3 90.07(15) . .
O4 U O3 77.66(12) 2_676 .
O5 U O3 156.60(12) 2_676 .
O2 U O6 82.37(14) . 1_556
O1 U O6 99.87(14) . 1_556
O4 U O6 149.10(11) 2_676 1_556
O5 U O6 72.50(11) 2_676 1_556
O3 U O6 130.89(12) . 1_556
O2 U O7 96.97(16) . .
O1 U O7 86.48(16) . .
O4 U O7 145.14(12) 2_676 .
O5 U O7 134.85(12) 2_676 .
O3 U O7 67.65(11) . .
O6 U O7 65.18(11) 1_556 .
C11 O3 U 138.3(3) . .
C11 O4 U 130.7(3) . 2_676
C12 O5 U 128.7(3) . 2_676
C12 O6 U 141.9(3) . 1_554
U O7 H7A 116.6 . .
U O7 H7B 129.5 . .
H7A O7 H7B 113.8 . .
H8A O8 H8B 103.9 . .
H9A O9 H9B 106.5 . .
H10A O10 H10B 99.3 . .
C1 N1 C5 118.0(5) . .
C10 N2 C6 117.5(4) . .
N1 C1 C2 123.8(5) . .
N1 C1 H1 118.1 . .
C2 C1 H1 118.1 . .
C1 C2 C3 118.6(5) . .
C1 C2 H2 120.7 . .
C3 C2 H2 120.7 . .
C4 C3 C2 119.1(5) . .
C4 C3 H3 120.4 . .
C2 C3 H3 120.4 . .
C3 C4 C5 118.8(4) . .
C3 C4 C11 120.2(5) . .
C5 C4 C11 120.9(4) . .
N1 C5 C4 121.7(4) . .
N1 C5 C6 113.2(4) . .
C4 C5 C6 124.8(4) . .
N2 C6 C7 122.5(4) . .
N2 C6 C5 115.5(4) . .
C7 C6 C5 121.7(4) . .
C8 C7 C6 118.7(4) . .
C8 C7 C12 121.7(4) . .
C6 C7 C12 119.5(4) . .
C7 C8 C9 119.4(4) . .
C7 C8 H8 120.3 . .
C9 C8 H8 120.3 . .
C8 C9 C10 117.9(5) . .
C8 C9 H9 121.0 . .
C10 C9 H9 121.0 . .
N2 C10 C9 124.0(5) . .
N2 C10 H10 118.0 . .
C9 C10 H10 118.0 . .
O3 C11 O4 124.6(4) . .
O3 C11 C4 117.2(4) . .
O4 C11 C4 118.2(4) . .
O6 C12 O5 125.0(4) . .
O6 C12 C7 117.5(5) . .
O5 C12 C7 117.5(4) . .

loop_
_geom_bond_atom_site_label_1
_geom_bond_atom_site_label_2
_geom_bond_distance
_geom_bond_site_symmetry_2
U O2 1.748(4) .
U O1 1.763(4) .
U O4 2.346(3) 2_676
U O5 2.355(3) 2_676
U O3 2.376(3) .
U O6 2.404(3) 1_556
U O7 2.430(4) .
O3 C11 1.250(6) .
O4 C11 1.269(5) .
O4 U 2.346(3) 2_676
O5 C12 1.267(6) .
O5 U 2.355(3) 2_676
O6 C12 1.246(6) .
O6 U 2.404(3) 1_554
O7 H7A 0.8684 .
O7 H7B 0.8259 .
O8 H8A 0.8873 .
O8 H8B 0.7897 .
O9 H9A 0.9090 .
O9 H9B 0.7332 .
O10 H10A 0.8960 .
O10 H10B 0.8339 .
N1 C1 1.329(7) .
N1 C5 1.351(6) .
N2 C10 1.332(7) .
N2 C6 1.338(6) .
C1 C2 1.366(8) .
C1 H1 0.9300 .
C2 C3 1.382(7) .
C2 H2 0.9300 .
C3 C4 1.381(7) .
C3 H3 0.9300 .
C4 C5 1.393(7) .
C4 C11 1.493(7) .
C5 C6 1.483(6) .
C6 C7 1.400(6) .
C7 C8 1.372(7) .
C7 C12 1.495(6) .
C8 C9 1.383(7) .
C8 H8 0.9300 .
C9 C10 1.383(7) .
C9 H9 0.9300 .
C10 H10 0.9300 .

loop_
_geom_hbond_atom_site_label_D
_geom_hbond_atom_site_label_H
_geom_hbond_atom_site_label_A
_geom_hbond_distance_DH
_geom_hbond_distance_HA
_geom_hbond_distance_DA
_geom_hbond_angle_DHA
_geom_hbond_site_symmetry_A
O7 H7A O8 0.87 1.84 2.648(5) 154.4 1_556
O7 H7B O9 0.83 1.92 2.732(5) 168.6 .
O8 H8A N1 0.89 1.99 2.870(6) 170.8 .
O8 H8B O10 0.79 2.04 2.801(5) 163.1 2_765
O9 H9A O1 0.91 2.06 2.960(5) 168.7 2_776
O9 H9B O10 0.73 2.07 2.767(5) 158.5 2_766
O10 H10A N2 0.90 1.97 2.793(5) 151.7 .
O10 H10B O9 0.83 2.14 2.789(6) 134.9 .
